data_4070581
loop_
_publ_author_name
'Wells, Kyle D.'
'Ferguson, Michael J.'
'McDonald, Robert'
'Cowie, Martin'

_publ_section_title
;
 A-Frame Complexes of Dirhodium Bridged by Dicarbene and Diphosphine
 Ligands
;
_journal_issue 4
_journal_name_full Organometallics
_journal_page_first 691
_journal_paper_doi 10.1021/om7007937
_journal_volume 27
_journal_year 2008
_chemical_formula_moiety 'C31 H48 Br2 N4 Rh2'
_chemical_formula_sum 'C31 H48 Br2 N4 Rh2'
_chemical_formula_weight 842.37
_chemical_name_systematic
;

  ?

;
_space_group_IT_number 18
_symmetry_cell_setting orthorhombic
_symmetry_space_group_name_Hall 'P 2 2ab'
_symmetry_space_group_name_H-M 'P 21 21 2'
_atom_sites_solution_hydrogens geom
_atom_sites_solution_primary direct
_atom_sites_solution_secondary difmap
_audit_creation_method 'manual editing of SHELXL template'
_cell_angle_alpha 90.00
_cell_angle_beta 90.00
_cell_angle_gamma 90.00
_cell_formula_units_Z 2
_cell_length_a 13.5476(10)
_cell_length_b 14.3566(11)
_cell_length_c 8.4221(6)
_cell_measurement_reflns_used 5371
_cell_measurement_temperature 193(2)
_cell_measurement_theta_max 26.37
_cell_measurement_theta_min 2.80
_cell_volume 1638.1(2)
_computing_cell_refinement 'Bruker SAINT (Bruker, 1997)'
_computing_data_collection 'Bruker SMART (Bruker, 1997)'
_computing_data_reduction 'Bruker SAINT (Bruker, 1997)'
_computing_molecular_graphics 'Bruker SHELXTL (Bruker, 1997)'
_computing_publication_material 'Bruker SHELXTL (Bruker, 1997)'
_computing_structure_refinement 'SHELXL-97 (Sheldrick, 1997)'
_computing_structure_solution 'SHELXS-97 (Sheldrick, 1990)'
_diffrn_ambient_temperature 193(2)
_diffrn_detector_area_resol_mean 8.192
_diffrn_measured_fraction_theta_full 1.000
_diffrn_measured_fraction_theta_max 1.000
_diffrn_measurement_device_type 'Bruker PLATFORM diffractometer/SMART 1000 CCD area detector'
_diffrn_measurement_method '\w scans'
_diffrn_radiation_monochromator graphite
_diffrn_radiation_source 'fine-focus sealed tube'
_diffrn_radiation_type MoK\a
_diffrn_radiation_wavelength 0.71073
_diffrn_reflns_av_R_equivalents 0.0210
_diffrn_reflns_av_sigmaI/netI 0.0305
_diffrn_reflns_limit_h_max 16
_diffrn_reflns_limit_h_min -16
_diffrn_reflns_limit_k_max 17
_diffrn_reflns_limit_k_min -17
_diffrn_reflns_limit_l_max 10
_diffrn_reflns_limit_l_min -10
_diffrn_reflns_number 12266
_diffrn_reflns_theta_full 26.37
_diffrn_reflns_theta_max 26.37
_diffrn_reflns_theta_min 2.07
_diffrn_standards_decay_% 0
_diffrn_standards_interval_time 0
_diffrn_standards_number 0
_exptl_absorpt_coefficient_mu 3.473
_exptl_absorpt_correction_T_max 0.4324
_exptl_absorpt_correction_T_min 0.2510
_exptl_absorpt_correction_type multi-scan
_exptl_absorpt_process_details 'SADABS (Sheldrick, 1996)'
_exptl_crystal_colour yellow
_exptl_crystal_density_diffrn 1.708
_exptl_crystal_density_method 'not measured'
_exptl_crystal_description prism
_exptl_crystal_F_000 844
_exptl_crystal_size_max 0.55
_exptl_crystal_size_mid 0.33
_exptl_crystal_size_min 0.29
_refine_diff_density_max 0.411
_refine_diff_density_min -0.471
_refine_diff_density_rms 0.070
_refine_ls_abs_structure_details 'Flack H D (1983), Acta Cryst. A39, 876-881'
_refine_ls_abs_structure_Flack 0.016(6)
_refine_ls_extinction_method none
_refine_ls_goodness_of_fit_ref 1.040
_refine_ls_hydrogen_treatment constr
_refine_ls_matrix_type full
_refine_ls_number_parameters 177
_refine_ls_number_reflns 3334
_refine_ls_number_restraints 0
_refine_ls_restrained_S_all 1.040
_refine_ls_R_factor_all 0.0193
_refine_ls_R_factor_gt 0.0185
_refine_ls_shift/su_max 0.001
_refine_ls_shift/su_mean 0.000
_refine_ls_structure_factor_coef Fsqd
_refine_ls_weighting_details 'calc w=1/[\s^2^(Fo^2^)+(0.0253P)^2^+0.0141P] where P=(Fo^2^+2Fc^2^)/3'
_refine_ls_weighting_scheme calc
_refine_ls_wR_factor_gt 0.0469
_refine_ls_wR_factor_ref 0.0472
_reflns_number_gt 3231
_reflns_number_total 3334
_reflns_threshold_expression I>2\s(I)
_cod_data_source_file om7007937-file001.cif
_cod_data_source_block 2b
_cod_depositor_comments
;
The following automatic conversions were performed:

'_symmetry_cell_setting' value 'Orthorhombic' changed to
'orthorhombic' according to
/home/saulius/struct/CIF-dictionaries/cif_core.dic dictionary named
'cif_core.dic' version 2.4.1 from 2010-06-29.

Automatic conversion script
Id: cif_fix_values 1715 2011-07-08 13:25:40Z adriana 
;
_cod_database_code 4070581

loop_
_symmetry_equiv_pos_as_xyz
'x, y, z'
'-x, -y, z'
'-x+1/2, y+1/2, -z'
'x+1/2, -y+1/2, -z'

loop_
_atom_site_label
_atom_site_type_symbol
_atom_site_fract_x
_atom_site_fract_y
_atom_site_fract_z
_atom_site_U_iso_or_equiv
_atom_site_adp_type
_atom_site_occupancy
_atom_site_symmetry_multiplicity
_atom_site_calc_flag
_atom_site_refinement_flags
Rh Rh 0.302326(13) 0.362289(13) 0.16080(2) 0.01829(6) Uani 1 1 d .
Br Br 0.220499(18) 0.435873(19) 0.39780(3) 0.02539(7) Uani 1 1 d .
N1 N 0.50048(15) 0.41601(14) 0.2963(2) 0.0174(4) Uani 1 1 d .
N2 N 0.46219(14) 0.28301(14) 0.3957(3) 0.0177(4) Uani 1 1 d .
C1 C 0.42848(17) 0.34871(16) 0.2934(3) 0.0164(5) Uani 1 1 d .
C2 C 0.55377(19) 0.30904(19) 0.4589(4) 0.0267(6) Uani 1 1 d .
H2 H 0.5921 0.2744 0.5327 0.032 Uiso 1 1 calc R
C3 C 0.57729(18) 0.39184(18) 0.3961(4) 0.0247(6) Uani 1 1 d .
H3 H 0.6354 0.4270 0.4162 0.030 Uiso 1 1 calc R
C4 C 0.41754(18) 0.19031(16) 0.4347(3) 0.0211(6) Uani 1 1 d .
C5 C 0.30582(19) 0.19368(17) 0.4137(4) 0.0261(6) Uani 1 1 d .
H5A H 0.2901 0.2110 0.3040 0.031 Uiso 1 1 calc R
H5B H 0.2778 0.2400 0.4864 0.031 Uiso 1 1 calc R
H5C H 0.2778 0.1323 0.4372 0.031 Uiso 1 1 calc R
C6 C 0.4633(2) 0.11772(18) 0.3278(4) 0.0352(7) Uani 1 1 d .
H6A H 0.5349 0.1167 0.3440 0.042 Uiso 1 1 calc R
H6B H 0.4489 0.1329 0.2167 0.042 Uiso 1 1 calc R
H6C H 0.4358 0.0564 0.3533 0.042 Uiso 1 1 calc R
C7 C 0.4413(2) 0.1672(2) 0.6072(4) 0.0351(7) Uani 1 1 d .
H7A H 0.5130 0.1655 0.6217 0.042 Uiso 1 1 calc R
H7B H 0.4132 0.1064 0.6343 0.042 Uiso 1 1 calc R
H7C H 0.4129 0.2150 0.6766 0.042 Uiso 1 1 calc R
C10 C 0.5000 0.5000 0.2006(4) 0.0202(8) Uani 1 2 d S
H10A H 0.5591 0.5003 0.1314 0.024 Uiso 0.50 1 calc PR
H10B H 0.4409 0.4997 0.1314 0.024 Uiso 0.50 1 calc PR
C11 C 0.1946(2) 0.4292(3) 0.0008(4) 0.0417(8) Uani 1 1 d .
H11 H 0.1597 0.4840 0.0481 0.050 Uiso 1 1 calc R
C12 C 0.1573(2) 0.3452(3) 0.0455(4) 0.0429(9) Uani 1 1 d .
H12 H 0.1003 0.3498 0.1205 0.051 Uiso 1 1 calc R
C13 C 0.1590(3) 0.2565(4) -0.0491(7) 0.093(2) Uani 1 1 d .
H13A H 0.1258 0.2075 0.0140 0.111 Uiso 1 1 calc R
H13B H 0.1192 0.2663 -0.1463 0.111 Uiso 1 1 calc R
C14 C 0.2546(2) 0.2217(3) -0.0963(5) 0.0580(11) Uani 1 1 d .
H14A H 0.2616 0.2310 -0.2122 0.070 Uiso 1 1 calc R
H14B H 0.2559 0.1538 -0.0765 0.070 Uiso 1 1 calc R
C15 C 0.3434(2) 0.2648(2) -0.0154(4) 0.0302(7) Uani 1 1 d .
H15 H 0.3934 0.2182 0.0212 0.036 Uiso 1 1 calc R
C16 C 0.3835(2) 0.3519(2) -0.0529(3) 0.0282(6) Uani 1 1 d .
H16 H 0.4566 0.3553 -0.0372 0.034 Uiso 1 1 calc R
C17 C 0.3458(2) 0.4178(3) -0.1772(4) 0.0502(9) Uani 1 1 d .
H17A H 0.3534 0.3878 -0.2824 0.060 Uiso 1 1 calc R
H17B H 0.3879 0.4741 -0.1766 0.060 Uiso 1 1 calc R
C18 C 0.2402(3) 0.4476(4) -0.1589(6) 0.0856(18) Uani 1 1 d .
H18A H 0.2003 0.4154 -0.2406 0.103 Uiso 1 1 calc R
H18B H 0.2361 0.5153 -0.1806 0.103 Uiso 1 1 calc R

loop_
_atom_site_aniso_label
_atom_site_aniso_U_11
_atom_site_aniso_U_22
_atom_site_aniso_U_33
_atom_site_aniso_U_23
_atom_site_aniso_U_13
_atom_site_aniso_U_12
Rh 0.01491(10) 0.02129(10) 0.01866(10) -0.00213(8) -0.00225(8) 0.00076(8)
Br 0.02066(14) 0.02612(13) 0.02940(15) -0.00646(11) 0.00338(10) 0.00087(10)
N1 0.0164(10) 0.0137(10) 0.0221(11) 0.0000(8) -0.0017(8) -0.0016(8)
N2 0.0151(10) 0.0143(9) 0.0236(11) 0.0008(9) -0.0011(8) -0.0002(8)
C1 0.0161(11) 0.0128(11) 0.0202(12) -0.0039(10) 0.0020(9) 0.0002(9)
C2 0.0162(13) 0.0289(14) 0.0349(16) 0.0046(12) -0.0066(11) 0.0010(10)
C3 0.0177(12) 0.0234(13) 0.0331(15) 0.0039(12) -0.0074(11) -0.0054(10)
C4 0.0167(12) 0.0156(12) 0.0312(15) 0.0025(11) 0.0005(10) -0.0022(9)
C5 0.0181(12) 0.0193(12) 0.0409(16) 0.0067(11) 0.0007(12) -0.0025(10)
C6 0.0279(15) 0.0185(13) 0.059(2) -0.0023(14) 0.0091(15) 0.0002(10)
C7 0.0284(14) 0.0364(16) 0.0406(18) 0.0149(15) -0.0013(13) -0.0053(12)
C10 0.0232(18) 0.0131(16) 0.024(2) 0.000 0.000 -0.0037(14)
C11 0.0307(15) 0.064(2) 0.0308(16) 0.0030(16) -0.0098(13) 0.0201(17)
C12 0.0207(14) 0.060(2) 0.048(2) -0.0168(18) -0.0175(13) 0.0078(14)
C13 0.040(2) 0.103(4) 0.136(5) -0.076(4) -0.039(3) 0.011(2)
C14 0.0369(18) 0.064(3) 0.073(3) -0.039(2) 0.0033(19) -0.0124(17)
C15 0.0281(15) 0.0340(16) 0.0286(16) -0.0131(13) 0.0055(12) -0.0007(12)
C16 0.0217(13) 0.0416(17) 0.0212(13) -0.0039(13) 0.0031(10) 0.0013(13)
C17 0.0435(19) 0.072(3) 0.0345(19) 0.020(2) -0.0027(15) 0.0038(17)
C18 0.085(3) 0.126(4) 0.045(2) 0.038(3) 0.016(2) 0.060(3)

loop_
_atom_type_symbol
_atom_type_description
_atom_type_scat_dispersion_real
_atom_type_scat_dispersion_imag
_atom_type_scat_source
C C 0.0033 0.0016 'International Tables Vol C Tables 4.2.6.8 and 6.1.1.4'
H H 0.0000 0.0000 'International Tables Vol C Tables 4.2.6.8 and 6.1.1.4'
N N 0.0061 0.0033 'International Tables Vol C Tables 4.2.6.8 and 6.1.1.4'
Br Br -0.2901 2.4595 'International Tables Vol C Tables 4.2.6.8 and 6.1.1.4'
Rh Rh -1.1178 0.9187 'International Tables Vol C Tables 4.2.6.8 and 6.1.1.4'

loop_
_geom_angle_atom_site_label_1
_geom_angle_atom_site_label_2
_geom_angle_atom_site_label_3
_geom_angle
_geom_angle_site_symmetry_1
C1 Rh C15 95.73(11) .
C1 Rh C16 91.33(10) .
C15 Rh C16 38.63(11) .
C1 Rh C12 166.33(13) .
C15 Rh C12 81.48(12) .
C16 Rh C12 94.63(13) .
C1 Rh C11 157.68(12) .
C15 Rh C11 91.93(13) .
C16 Rh C11 81.68(11) .
C12 Rh C11 35.92(14) .
C1 Rh Br 88.58(7) .
C15 Rh Br 161.95(8) .
C16 Rh Br 159.10(9) .
C12 Rh Br 90.20(9) .
C11 Rh Br 90.58(9) .
C1 N1 C3 111.7(2) .
C1 N1 C10 124.87(19) .
C3 N1 C10 123.38(19) .
C1 N2 C2 110.7(2) .
C1 N2 C4 128.4(2) .
C2 N2 C4 120.7(2) .
N2 C1 N1 103.80(19) .
N2 C1 Rh 133.82(17) .
N1 C1 Rh 122.34(17) .
C3 C2 N2 107.3(2) .
C2 C3 N1 106.5(2) .
N2 C4 C6 108.5(2) .
N2 C4 C5 110.31(19) .
C6 C4 C5 111.1(2) .
N2 C4 C7 108.5(2) .
C6 C4 C7 109.4(2) .
C5 C4 C7 109.1(2) .
N1 C10 N1 112.5(3) 2_665
C12 C11 C18 123.8(4) .
C12 C11 Rh 71.98(18) .
C18 C11 Rh 110.5(2) .
C11 C12 C13 126.8(4) .
C11 C12 Rh 72.10(18) .
C13 C12 Rh 108.3(2) .
C14 C13 C12 117.0(3) .
C13 C14 C15 116.6(3) .
C16 C15 C14 124.9(3) .
C16 C15 Rh 70.70(16) .
C14 C15 Rh 112.1(2) .
C15 C16 C17 126.1(3) .
C15 C16 Rh 70.67(16) .
C17 C16 Rh 111.8(2) .
C16 C17 C18 115.6(3) .
C17 C18 C11 115.7(3) .

loop_
_geom_bond_atom_site_label_1
_geom_bond_atom_site_label_2
_geom_bond_distance
_geom_bond_site_symmetry_2
Rh C1 2.051(2) .
Rh C15 2.115(3) .
Rh C16 2.115(3) .
Rh C12 2.205(3) .
Rh C11 2.207(3) .
Rh Br 2.5158(3) .
N1 C1 1.373(3) .
N1 C3 1.382(3) .
N1 C10 1.450(3) .
N2 C1 1.357(3) .
N2 C2 1.401(3) .
N2 C4 1.498(3) .
C2 C3 1.340(4) .
C4 C6 1.510(4) .
C4 C5 1.525(4) .
C4 C7 1.525(4) .
C10 N1 1.450(3) 2_665
C11 C12 1.360(5) .
C11 C18 1.504(5) .
C12 C13 1.502(5) .
C13 C14 1.443(5) .
C14 C15 1.515(4) .
C15 C16 1.399(4) .
C16 C17 1.501(4) .
C17 C18 1.502(5) .

loop_
_geom_torsion_atom_site_label_1
_geom_torsion_atom_site_label_2
_geom_torsion_atom_site_label_3
_geom_torsion_atom_site_label_4
_geom_torsion
_geom_torsion_site_symmetry_4
C2 N2 C1 N1 -0.7(3) .
C4 N2 C1 N1 -176.2(2) .
C2 N2 C1 Rh -178.4(2) .
C4 N2 C1 Rh 6.0(4) .
C3 N1 C1 N2 0.9(3) .
C10 N1 C1 N2 177.6(2) .
C3 N1 C1 Rh 178.94(18) .
C10 N1 C1 Rh -4.4(3) .
C15 Rh C1 N2 -76.1(2) .
C16 Rh C1 N2 -114.6(2) .
C12 Rh C1 N2 1.3(6) .
C11 Rh C1 N2 174.4(3) .
Br Rh C1 N2 86.3(2) .
C15 Rh C1 N1 106.4(2) .
C16 Rh C1 N1 68.0(2) .
C12 Rh C1 N1 -176.1(4) .
C11 Rh C1 N1 -3.1(4) .
Br Rh C1 N1 -91.12(19) .
C1 N2 C2 C3 0.2(3) .
C4 N2 C2 C3 176.2(2) .
N2 C2 C3 N1 0.3(3) .
C1 N1 C3 C2 -0.7(3) .
C10 N1 C3 C2 -177.5(2) .
C1 N2 C4 C6 93.3(3) .
C2 N2 C4 C6 -81.9(3) .
C1 N2 C4 C5 -28.6(4) .
C2 N2 C4 C5 156.2(2) .
C1 N2 C4 C7 -148.0(3) .
C2 N2 C4 C7 36.8(3) .
C1 N1 C10 N1 119.5(2) 2_665
C3 N1 C10 N1 -64.2(2) 2_665
C1 Rh C11 C12 -177.2(3) .
C15 Rh C11 C12 72.6(2) .
C16 Rh C11 C12 109.9(2) .
Br Rh C11 C12 -89.5(2) .
C1 Rh C11 C18 62.6(5) .
C15 Rh C11 C18 -47.6(4) .
C16 Rh C11 C18 -10.2(3) .
C12 Rh C11 C18 -120.2(4) .
Br Rh C11 C18 150.3(3) .
C18 C11 C12 C13 3.3(6) .
Rh C11 C12 C13 -99.8(3) .
C18 C11 C12 Rh 103.1(3) .
C1 Rh C12 C11 175.5(4) .
C15 Rh C12 C11 -105.4(2) .
C16 Rh C12 C11 -68.9(2) .
Br Rh C12 C11 90.7(2) .
C1 Rh C12 C13 -60.7(6) .
C15 Rh C12 C13 18.4(3) .
C16 Rh C12 C13 54.8(4) .
C11 Rh C12 C13 123.8(4) .
Br Rh C12 C13 -145.5(3) .
C11 C12 C13 C14 58.4(7) .
Rh C12 C13 C14 -22.5(6) .
C12 C13 C14 C15 13.5(7) .
C13 C14 C15 C16 -77.8(6) .
C13 C14 C15 Rh 3.4(6) .
C1 Rh C15 C16 -84.93(18) .
C12 Rh C15 C16 108.6(2) .
C11 Rh C15 C16 74.08(19) .
Br Rh C15 C16 171.9(2) .
C1 Rh C15 C14 154.3(3) .
C16 Rh C15 C14 -120.8(3) .
C12 Rh C15 C14 -12.2(3) .
C11 Rh C15 C14 -46.7(3) .
Br Rh C15 C14 51.1(5) .
C14 C15 C16 C17 0.6(5) .
Rh C15 C16 C17 -103.4(3) .
C14 C15 C16 Rh 104.0(3) .
C1 Rh C16 C15 97.53(18) .
C12 Rh C16 C15 -70.15(19) .
C11 Rh C16 C15 -103.8(2) .
Br Rh C16 C15 -172.98(17) .
C1 Rh C16 C17 -140.4(2) .
C15 Rh C16 C17 122.1(3) .
C12 Rh C16 C17 51.9(3) .
C11 Rh C16 C17 18.3(2) .
Br Rh C16 C17 -50.9(4) .
C15 C16 C17 C18 57.4(5) .
Rh C16 C17 C18 -24.0(5) .
C16 C17 C18 C11 15.6(7) .
C12 C11 C18 C17 -81.4(6) .
Rh C11 C18 C17 0.1(6) .
